data_4331766
loop_
_publ_author_name
'Pierre Thu\'ery'

_publ_section_title
;
 Sulfonate Complexes of Actinide Ions: Structural Diversity in Uranyl
 Complexes with 2-Sulfobenzoate
;
_journal_name_full 'Inorganic Chemistry'
_journal_page_first 435
_journal_page_last 447
_journal_paper_doi 10.1021/ic3022744
_journal_volume 52
_journal_year 2013
_chemical_formula_sum 'C68 H52 Cu2 N8 O26 S4 U2'
_chemical_formula_weight 2128.56
_space_group_IT_number 2
_symmetry_cell_setting triclinic
_symmetry_space_group_name_Hall '-P 1'
_symmetry_space_group_name_H-M 'P -1'
_atom_sites_solution_hydrogens geom
_atom_sites_solution_primary heavy
_atom_sites_solution_secondary difmap
_audit_creation_method SHELXL-97
_cell_angle_alpha 89.413(2)
_cell_angle_beta 88.893(3)
_cell_angle_gamma 64.583(2)
_cell_formula_units_Z 1
_cell_length_a 11.1314(3)
_cell_length_b 12.7398(5)
_cell_length_c 13.4514(6)
_cell_measurement_reflns_used 98925
_cell_measurement_temperature 150(2)
_cell_measurement_theta_max 30.51
_cell_measurement_theta_min 2.04
_cell_volume 1722.60(12)
_computing_cell_refinement 'HKL2000 (Otwinowski & Minor, 1997)'
_computing_data_collection 'COLLECT (Nonius, 1998)'
_computing_data_reduction 'HKL2000 (Otwinowski & Minor, 1997)'
_computing_molecular_graphics 'SHELXTL (Sheldrick, 2008)'
_computing_publication_material 'SHELXTL (Sheldrick, 2008); PLATON (Spek, 2003)'
_computing_structure_refinement 'SHELXL-97 (Sheldrick, 2008)'
_computing_structure_solution 'SHELXS-97 (Sheldrick, 2008)'
_diffrn_ambient_temperature 150(2)
_diffrn_measured_fraction_theta_full 0.999
_diffrn_measured_fraction_theta_max 0.999
_diffrn_measurement_device_type 'Nonius Kappa-CCD area-detector diffractometer'
_diffrn_measurement_method 'two \f and 12 \w scans with 2\% steps (728 frames)'
_diffrn_radiation_monochromator graphite
_diffrn_radiation_source 'fine-focus sealed tube'
_diffrn_radiation_type MoK\a
_diffrn_radiation_wavelength 0.71073
_diffrn_reflns_av_R_equivalents 0.0666
_diffrn_reflns_av_sigmaI/netI 0.0740
_diffrn_reflns_limit_h_max 15
_diffrn_reflns_limit_h_min -15
_diffrn_reflns_limit_k_max 18
_diffrn_reflns_limit_k_min -18
_diffrn_reflns_limit_l_max 19
_diffrn_reflns_limit_l_min -19
_diffrn_reflns_number 98925
_diffrn_reflns_theta_full 30.51
_diffrn_reflns_theta_max 30.51
_diffrn_reflns_theta_min 2.04
_diffrn_standards_decay_% 0
_diffrn_standards_interval_time 0
_diffrn_standards_number 0
_exptl_absorpt_coefficient_mu 5.509
_exptl_absorpt_correction_T_max 0.462
_exptl_absorpt_correction_T_min 0.352
_exptl_absorpt_correction_type multi-scan
_exptl_absorpt_process_details 'SCALEPACK (Otwinowski & Minor, 1997)'
_exptl_crystal_colour 'translucent light blue-green'
_exptl_crystal_density_diffrn 2.052
_exptl_crystal_description parallelepiped
_exptl_crystal_F_000 1030
_exptl_crystal_size_max 0.17
_exptl_crystal_size_mid 0.14
_exptl_crystal_size_min 0.14
_refine_diff_density_max 0.858
_refine_diff_density_min -2.322
_refine_diff_density_rms 0.180
_refine_ls_extinction_method none
_refine_ls_goodness_of_fit_ref 0.988
_refine_ls_hydrogen_treatment constr
_refine_ls_matrix_type full
_refine_ls_number_parameters 496
_refine_ls_number_reflns 10516
_refine_ls_number_restraints 0
_refine_ls_restrained_S_all 0.988
_refine_ls_R_factor_all 0.0350
_refine_ls_R_factor_gt 0.0277
_refine_ls_shift/su_max 0.001
_refine_ls_shift/su_mean 0.000
_refine_ls_structure_factor_coef Fsqd
_refine_ls_weighting_details 'calc w=1/[\s^2^(Fo^2^)+(0.0173P)^2^] where P=(Fo^2^+2Fc^2^)/3'
_refine_ls_weighting_scheme calc
_refine_ls_wR_factor_gt 0.0584
_refine_ls_wR_factor_ref 0.0602
_reflns_number_gt 9372
_reflns_number_total 10516
_reflns_threshold_expression >2sigma(I)
_cod_data_source_file ic3022744_si_002_09.cif
_cod_data_source_block 9
_cod_original_cell_volume 1722.61(12)
_cod_database_code 4331766

loop_
_symmetry_equiv_pos_as_xyz
'x, y, z'
'-x, -y, -z'

loop_
_atom_site_label
_atom_site_type_symbol
_atom_site_fract_x
_atom_site_fract_y
_atom_site_fract_z
_atom_site_U_iso_or_equiv
_atom_site_adp_type
_atom_site_occupancy
_atom_site_symmetry_multiplicity
_atom_site_calc_flag
_atom_site_refinement_flags
U U 0.136144(10) 0.062110(7) 0.332710(6) 0.01545(3) Uani 1 1 d .
Cu Cu -0.21093(4) 0.50087(3) 0.27693(2) 0.02128(8) Uani 1 1 d .
S1 S 0.41507(8) -0.19800(5) 0.41406(5) 0.02052(14) Uani 1 1 d .
S2 S 0.28306(8) 0.17012(5) 0.13484(5) 0.01949(14) Uani 1 1 d .
O1 O 0.0812(2) 0.00359(15) 0.23438(13) 0.0215(4) Uani 1 1 d .
O2 O 0.1923(2) 0.12153(14) 0.42953(13) 0.0182(4) Uani 1 1 d .
O3 O 0.10545(19) -0.07820(14) 0.43954(13) 0.0179(4) Uani 1 1 d .
O4 O 0.0787(2) -0.14553(15) 0.58776(13) 0.0195(4) Uani 1 1 d .
O5 O 0.3379(2) -0.10764(14) 0.33937(13) 0.0209(4) Uani 1 1 d .
O6 O 0.3677(2) -0.28664(15) 0.42227(14) 0.0275(5) Uani 1 1 d .
O7 O 0.5549(2) -0.23713(16) 0.39629(15) 0.0281(5) Uani 1 1 d .
O8 O 0.0089(2) 0.25438(14) 0.26209(13) 0.0198(4) Uani 1 1 d .
O9 O -0.0995(2) 0.40217(15) 0.15999(13) 0.0210(4) Uani 1 1 d .
O10 O 0.2822(2) 0.10397(16) 0.22617(13) 0.0221(4) Uani 1 1 d .
O11 O 0.2371(2) 0.29288(15) 0.15573(14) 0.0236(4) Uani 1 1 d .
O12 O 0.4096(2) 0.11635(16) 0.08307(14) 0.0263(5) Uani 1 1 d .
O13 O -0.2054(3) 0.49544(19) -0.03730(16) 0.0403(6) Uani 1 1 d .
H13A H -0.1730 0.4809 0.0314 0.048 Uiso 1 1 d R
H13B H -0.2014 0.5629 -0.0463 0.048 Uiso 1 1 d R
N1 N -0.0878(3) 0.57275(19) 0.29816(16) 0.0230(5) Uani 1 1 d .
N2 N -0.2356(2) 0.52278(18) 0.42526(16) 0.0201(5) Uani 1 1 d .
N3 N -0.3401(2) 0.43420(18) 0.24730(16) 0.0201(5) Uani 1 1 d .
N4 N -0.3522(3) 0.63769(18) 0.18935(16) 0.0213(5) Uani 1 1 d .
C1 C 0.1374(3) -0.1039(2) 0.52892(19) 0.0177(5) Uani 1 1 d .
C2 C 0.2468(3) -0.0798(2) 0.57073(18) 0.0175(5) Uani 1 1 d .
C3 C 0.3739(3) -0.1189(2) 0.52793(18) 0.0181(5) Uani 1 1 d .
C4 C 0.4706(3) -0.0921(2) 0.5710(2) 0.0219(6) Uani 1 1 d .
H4 H 0.5566 -0.1220 0.5445 0.026 Uiso 1 1 calc R
C5 C 0.4366(3) -0.0194(2) 0.6546(2) 0.0262(6) Uani 1 1 d .
H5 H 0.4997 -0.0001 0.6833 0.031 Uiso 1 1 calc R
C6 C 0.3090(3) 0.0234(2) 0.6941(2) 0.0244(6) Uani 1 1 d .
H6 H 0.2858 0.0740 0.7479 0.029 Uiso 1 1 calc R
C7 C 0.2152(3) -0.0080(2) 0.65463(19) 0.0210(6) Uani 1 1 d .
H7 H 0.1309 0.0187 0.6839 0.025 Uiso 1 1 calc R
C8 C -0.0218(3) 0.2977(2) 0.17641(19) 0.0186(5) Uani 1 1 d .
C9 C 0.0254(3) 0.2209(2) 0.08532(19) 0.0190(6) Uani 1 1 d .
C10 C 0.1603(3) 0.1582(2) 0.06016(19) 0.0192(6) Uani 1 1 d .
C11 C 0.1988(3) 0.0851(2) -0.0229(2) 0.0245(7) Uani 1 1 d .
H11 H 0.2881 0.0450 -0.0406 0.029 Uiso 1 1 calc R
C12 C 0.1009(3) 0.0732(2) -0.0786(2) 0.0279(7) Uani 1 1 d .
H12 H 0.1254 0.0226 -0.1325 0.033 Uiso 1 1 calc R
C13 C -0.0313(4) 0.1357(2) -0.0544(2) 0.0286(7) Uani 1 1 d .
H13 H -0.0957 0.1280 -0.0927 0.034 Uiso 1 1 calc R
C14 C -0.0699(3) 0.2105(2) 0.0270(2) 0.0239(6) Uani 1 1 d .
H14 H -0.1597 0.2534 0.0421 0.029 Uiso 1 1 calc R
C15 C -0.0111(4) 0.5894(3) 0.2278(2) 0.0310(7) Uani 1 1 d .
H15 H -0.0075 0.5587 0.1648 0.037 Uiso 1 1 calc R
C16 C 0.0631(4) 0.6505(3) 0.2457(2) 0.0320(7) Uani 1 1 d .
H16 H 0.1165 0.6603 0.1958 0.038 Uiso 1 1 calc R
C17 C 0.0561(3) 0.6971(2) 0.3395(2) 0.0297(7) Uani 1 1 d .
H17 H 0.1029 0.7407 0.3528 0.036 Uiso 1 1 calc R
C18 C -0.0205(3) 0.6783(2) 0.4128(2) 0.0254(6) Uani 1 1 d .
H18 H -0.0241 0.7074 0.4764 0.031 Uiso 1 1 calc R
C19 C -0.0928(3) 0.6155(2) 0.3911(2) 0.0208(6) Uani 1 1 d .
C20 C -0.1762(3) 0.5873(2) 0.4625(2) 0.0197(5) Uani 1 1 d .
C21 C -0.1955(3) 0.6235(2) 0.5611(2) 0.0239(6) Uani 1 1 d .
H21 H -0.1536 0.6669 0.5859 0.029 Uiso 1 1 calc R
C22 C -0.2787(3) 0.5934(2) 0.6223(2) 0.0289(7) Uani 1 1 d .
H22 H -0.2946 0.6181 0.6880 0.035 Uiso 1 1 calc R
C23 C -0.3368(3) 0.5271(2) 0.5843(2) 0.0281(7) Uani 1 1 d .
H23 H -0.3914 0.5051 0.6241 0.034 Uiso 1 1 calc R
C24 C -0.3121(3) 0.4935(2) 0.4850(2) 0.0249(6) Uani 1 1 d .
H24 H -0.3513 0.4483 0.4594 0.030 Uiso 1 1 calc R
C25 C -0.3171(3) 0.3234(2) 0.2688(2) 0.0251(6) Uani 1 1 d .
H25 H -0.2501 0.2808 0.3128 0.030 Uiso 1 1 calc R
C26 C -0.3907(3) 0.2721(2) 0.2268(2) 0.0297(7) Uani 1 1 d .
H26 H -0.3738 0.1959 0.2431 0.036 Uiso 1 1 calc R
C27 C -0.4893(4) 0.3340(3) 0.1607(2) 0.0318(7) Uani 1 1 d .
H27 H -0.5379 0.2996 0.1305 0.038 Uiso 1 1 calc R
C28 C -0.5151(3) 0.4485(3) 0.1399(2) 0.0297(7) Uani 1 1 d .
H28 H -0.5826 0.4926 0.0967 0.036 Uiso 1 1 calc R
C29 C -0.4391(3) 0.4962(2) 0.1843(2) 0.0221(6) Uani 1 1 d .
C30 C -0.4553(3) 0.6167(2) 0.1642(2) 0.0225(6) Uani 1 1 d .
C31 C -0.5700(4) 0.7004(3) 0.1239(2) 0.0333(7) Uani 1 1 d .
H31 H -0.6405 0.6833 0.1078 0.040 Uiso 1 1 calc R
C32 C -0.5773(4) 0.8110(2) 0.1080(2) 0.0362(9) Uani 1 1 d .
H32 H -0.6536 0.8695 0.0818 0.043 Uiso 1 1 calc R
C33 C -0.4711(4) 0.8326(2) 0.1313(2) 0.0292(7) Uani 1 1 d .
H33 H -0.4733 0.9055 0.1199 0.035 Uiso 1 1 calc R
C34 C -0.3610(3) 0.7445(2) 0.1720(2) 0.0258(7) Uani 1 1 d .
H34 H -0.2892 0.7598 0.1881 0.031 Uiso 1 1 calc R

loop_
_atom_site_aniso_label
_atom_site_aniso_U_11
_atom_site_aniso_U_22
_atom_site_aniso_U_33
_atom_site_aniso_U_23
_atom_site_aniso_U_13
_atom_site_aniso_U_12
U 0.01770(6) 0.01538(5) 0.01423(5) 0.00066(3) -0.00038(4) -0.00803(4)
Cu 0.0260(2) 0.02295(16) 0.01906(16) -0.00012(12) -0.00206(15) -0.01446(15)
S1 0.0211(4) 0.0158(3) 0.0211(3) 0.0010(2) 0.0014(3) -0.0047(3)
S2 0.0215(4) 0.0199(3) 0.0183(3) 0.0021(2) 0.0015(3) -0.0101(3)
O1 0.0259(12) 0.0231(9) 0.0184(9) -0.0022(7) -0.0033(8) -0.0132(9)
O2 0.0185(10) 0.0189(8) 0.0177(9) -0.0003(7) -0.0026(8) -0.0085(8)
O3 0.0196(11) 0.0165(8) 0.0186(9) 0.0023(7) -0.0013(8) -0.0087(8)
O4 0.0188(11) 0.0198(8) 0.0206(9) 0.0044(7) -0.0005(8) -0.0092(8)
O5 0.0216(11) 0.0172(8) 0.0198(9) 0.0027(7) 0.0002(8) -0.0046(8)
O6 0.0364(14) 0.0180(9) 0.0293(11) 0.0016(7) 0.0008(10) -0.0130(9)
O7 0.0206(12) 0.0256(10) 0.0305(11) 0.0035(8) 0.0038(9) -0.0028(9)
O8 0.0235(11) 0.0185(8) 0.0174(9) 0.0016(7) -0.0011(8) -0.0089(8)
O9 0.0232(11) 0.0166(8) 0.0212(10) 0.0010(7) -0.0012(8) -0.0067(8)
O10 0.0212(11) 0.0261(9) 0.0211(9) 0.0059(7) -0.0004(8) -0.0122(9)
O11 0.0258(12) 0.0215(9) 0.0259(10) -0.0003(7) -0.0028(9) -0.0124(9)
O12 0.0227(12) 0.0292(10) 0.0267(10) 0.0021(8) 0.0062(9) -0.0110(9)
O13 0.0533(18) 0.0358(12) 0.0336(12) 0.0062(9) -0.0116(12) -0.0205(12)
N1 0.0267(14) 0.0253(11) 0.0216(11) -0.0003(9) -0.0021(10) -0.0156(11)
N2 0.0212(13) 0.0182(10) 0.0207(11) 0.0006(8) -0.0014(10) -0.0081(10)
N3 0.0200(13) 0.0193(10) 0.0214(11) 0.0019(8) -0.0007(10) -0.0088(10)
N4 0.0245(14) 0.0187(10) 0.0203(11) -0.0009(8) -0.0002(10) -0.0089(10)
C1 0.0196(14) 0.0151(11) 0.0186(12) 0.0016(9) 0.0019(11) -0.0078(10)
C2 0.0181(14) 0.0185(11) 0.0177(12) 0.0049(9) -0.0012(11) -0.0097(11)
C3 0.0202(15) 0.0184(11) 0.0174(12) 0.0047(9) -0.0019(11) -0.0099(11)
C4 0.0183(15) 0.0246(13) 0.0237(13) 0.0066(10) -0.0028(12) -0.0101(12)
C5 0.0336(19) 0.0290(14) 0.0234(14) 0.0052(11) -0.0078(13) -0.0204(14)
C6 0.0328(18) 0.0255(13) 0.0204(13) -0.0020(10) 0.0001(13) -0.0176(13)
C7 0.0196(15) 0.0247(13) 0.0213(13) 0.0008(10) 0.0010(12) -0.0120(12)
C8 0.0213(15) 0.0183(11) 0.0186(12) 0.0024(9) -0.0016(11) -0.0108(11)
C9 0.0245(16) 0.0156(11) 0.0180(12) 0.0011(9) -0.0019(11) -0.0095(11)
C10 0.0226(15) 0.0182(11) 0.0190(12) 0.0019(9) 0.0006(11) -0.0111(11)
C11 0.0312(18) 0.0215(13) 0.0208(13) -0.0002(10) 0.0047(13) -0.0116(13)
C12 0.042(2) 0.0262(14) 0.0207(14) -0.0052(11) 0.0035(14) -0.0197(14)
C13 0.042(2) 0.0289(14) 0.0221(14) -0.0015(11) -0.0054(14) -0.0215(15)
C14 0.0256(17) 0.0214(13) 0.0256(14) 0.0006(10) -0.0034(13) -0.0107(12)
C15 0.039(2) 0.0370(16) 0.0247(15) 0.0014(12) -0.0023(14) -0.0239(16)
C16 0.037(2) 0.0324(15) 0.0329(17) 0.0013(12) 0.0025(15) -0.0209(15)
C17 0.0305(19) 0.0245(14) 0.0383(17) -0.0038(12) -0.0020(15) -0.0155(14)
C18 0.0247(17) 0.0221(13) 0.0295(15) -0.0053(11) -0.0006(13) -0.0099(12)
C19 0.0199(15) 0.0171(12) 0.0232(13) 0.0002(10) -0.0012(12) -0.0058(11)
C20 0.0159(14) 0.0144(11) 0.0246(13) -0.0016(9) -0.0038(11) -0.0024(10)
C21 0.0285(17) 0.0207(12) 0.0229(13) -0.0025(10) -0.0018(12) -0.0107(12)
C22 0.0329(19) 0.0259(14) 0.0239(14) -0.0050(11) 0.0019(13) -0.0089(13)
C23 0.0307(19) 0.0292(14) 0.0247(14) -0.0015(11) 0.0035(13) -0.0133(14)
C24 0.0230(16) 0.0245(13) 0.0285(15) -0.0016(11) -0.0020(13) -0.0112(12)
C25 0.0269(17) 0.0228(13) 0.0262(14) 0.0050(11) -0.0035(13) -0.0112(12)
C26 0.0304(18) 0.0240(13) 0.0375(17) 0.0028(12) -0.0015(14) -0.0144(13)
C27 0.036(2) 0.0369(16) 0.0315(16) 0.0032(13) -0.0055(15) -0.0244(16)
C28 0.0298(18) 0.0341(15) 0.0288(15) 0.0062(12) -0.0062(14) -0.0171(14)
C29 0.0223(16) 0.0217(12) 0.0221(13) 0.0028(10) -0.0005(12) -0.0092(12)
C30 0.0233(16) 0.0201(12) 0.0231(13) 0.0034(10) -0.0016(12) -0.0083(12)
C31 0.0303(19) 0.0299(15) 0.0376(18) 0.0089(13) -0.0057(15) -0.0109(14)
C32 0.036(2) 0.0238(14) 0.0377(18) 0.0092(12) 0.0024(16) -0.0020(14)
C33 0.037(2) 0.0188(13) 0.0278(15) -0.0001(11) 0.0090(14) -0.0090(13)
C34 0.0328(18) 0.0189(12) 0.0267(14) -0.0019(10) 0.0036(13) -0.0123(13)

loop_
_atom_type_symbol
_atom_type_description
_atom_type_scat_dispersion_real
_atom_type_scat_dispersion_imag
_atom_type_scat_source
C C 0.0033 0.0016 'International Tables Vol C Tables 4.2.6.8 and 6.1.1.4'
H H 0.0000 0.0000 'International Tables Vol C Tables 4.2.6.8 and 6.1.1.4'
N N 0.0061 0.0033 'International Tables Vol C Tables 4.2.6.8 and 6.1.1.4'
O O 0.0106 0.0060 'International Tables Vol C Tables 4.2.6.8 and 6.1.1.4'
Cu Cu 0.3201 1.2651 'International Tables Vol C Tables 4.2.6.8 and 6.1.1.4'
U U -9.6767 9.6646 'International Tables Vol C Tables 4.2.6.8 and 6.1.1.4'
S S 0.1246 0.1234 'International Tables Vol C Tables 4.2.6.8 and 6.1.1.4'

loop_
_geom_angle_atom_site_label_1
_geom_angle_atom_site_label_2
_geom_angle_atom_site_label_3
_geom_angle
_geom_angle_site_symmetry_1
_geom_angle_site_symmetry_3
O2 U O1 179.06(7) . .
O2 U O5 89.15(8) . .
O1 U O5 90.83(8) . .
O2 U O10 86.65(8) . .
O1 U O10 92.43(8) . .
O5 U O10 76.06(6) . .
O2 U O4 87.48(8) . 2_556
O1 U O4 93.14(8) . 2_556
O5 U O4 139.72(6) . 2_556
O10 U O4 143.60(6) . 2_556
O2 U O3 93.90(7) . .
O1 U O3 86.99(7) . .
O5 U O3 71.05(6) . .
O10 U O3 147.09(6) . .
O4 U O3 69.17(6) 2_556 .
O2 U O8 91.24(7) . .
O1 U O8 88.29(7) . .
O5 U O8 148.67(6) . .
O10 U O8 72.69(6) . .
O4 U O8 71.56(6) 2_556 .
O3 U O8 140.09(6) . .
N1 Cu N3 176.25(9) . .
N1 Cu N2 81.67(9) . .
N3 Cu N2 101.15(9) . .
N1 Cu O9 92.91(9) . .
N3 Cu O9 85.99(8) . .
N2 Cu O9 147.94(9) . .
N1 Cu N4 97.26(10) . .
N3 Cu N4 79.32(9) . .
N2 Cu N4 115.40(9) . .
O9 Cu N4 96.61(8) . .
O7 S1 O6 116.43(12) . .
O7 S1 O5 110.29(11) . .
O6 S1 O5 111.28(13) . .
O7 S1 C3 107.63(14) . .
O6 S1 C3 107.36(12) . .
O5 S1 C3 102.84(11) . .
O12 S2 O11 115.19(12) . .
O12 S2 O10 111.00(12) . .
O11 S2 O10 111.36(11) . .
O12 S2 C10 108.54(12) . .
O11 S2 C10 106.23(13) . .
O10 S2 C10 103.73(12) . .
C1 O3 U 129.65(17) . .
C1 O4 U 132.38(16) . 2_556
S1 O5 U 138.10(10) . .
C8 O8 U 136.82(16) . .
C8 O9 Cu 118.21(16) . .
S2 O10 U 141.60(13) . .
H13A O13 H13B 97.7 . .
C15 N1 C19 119.7(3) . .
C15 N1 Cu 125.3(2) . .
C19 N1 Cu 114.77(19) . .
C24 N2 C20 118.8(2) . .
C24 N2 Cu 127.8(2) . .
C20 N2 Cu 113.00(17) . .
C25 N3 C29 118.9(3) . .
C25 N3 Cu 123.3(2) . .
C29 N3 Cu 116.26(18) . .
C30 N4 C34 117.6(3) . .
C30 N4 Cu 112.47(17) . .
C34 N4 Cu 128.9(2) . .
O3 C1 O4 123.7(3) . .
O3 C1 C2 119.1(2) . .
O4 C1 C2 117.1(2) . .
C7 C2 C3 119.0(3) . .
C7 C2 C1 116.9(2) . .
C3 C2 C1 124.0(2) . .
C4 C3 C2 120.6(2) . .
C4 C3 S1 118.1(2) . .
C2 C3 S1 121.2(2) . .
C5 C4 C3 119.3(3) . .
C5 C4 H4 120.3 . .
C3 C4 H4 120.3 . .
C6 C5 C4 119.8(3) . .
C6 C5 H5 120.1 . .
C4 C5 H5 120.1 . .
C5 C6 C7 120.8(3) . .
C5 C6 H6 119.6 . .
C7 C6 H6 119.6 . .
C6 C7 C2 120.3(3) . .
C6 C7 H7 119.9 . .
C2 C7 H7 119.9 . .
O9 C8 O8 124.1(2) . .
O9 C8 C9 115.5(2) . .
O8 C8 C9 120.2(2) . .
C14 C9 C10 119.4(2) . .
C14 C9 C8 117.8(3) . .
C10 C9 C8 122.8(3) . .
C11 C10 C9 120.4(3) . .
C11 C10 S2 119.8(2) . .
C9 C10 S2 119.8(2) . .
C12 C11 C10 119.0(3) . .
C12 C11 H11 120.5 . .
C10 C11 H11 120.5 . .
C13 C12 C11 120.4(3) . .
C13 C12 H12 119.8 . .
C11 C12 H12 119.8 . .
C12 C13 C14 120.7(3) . .
C12 C13 H13 119.6 . .
C14 C13 H13 119.6 . .
C9 C14 C13 120.0(3) . .
C9 C14 H14 120.0 . .
C13 C14 H14 120.0 . .
N1 C15 C16 122.2(3) . .
N1 C15 H15 118.9 . .
C16 C15 H15 118.9 . .
C15 C16 C17 118.6(3) . .
C15 C16 H16 120.7 . .
C17 C16 H16 120.7 . .
C18 C17 C16 119.5(3) . .
C18 C17 H17 120.3 . .
C16 C17 H17 120.3 . .
C17 C18 C19 119.7(3) . .
C17 C18 H18 120.2 . .
C19 C18 H18 120.2 . .
N1 C19 C18 120.3(2) . .
N1 C19 C20 114.4(2) . .
C18 C19 C20 125.2(2) . .
N2 C20 C21 121.4(3) . .
N2 C20 C19 115.1(2) . .
C21 C20 C19 123.5(3) . .
C20 C21 C22 118.8(3) . .
C20 C21 H21 120.6 . .
C22 C21 H21 120.6 . .
C23 C22 C21 119.3(3) . .
C23 C22 H22 120.3 . .
C21 C22 H22 120.3 . .
C22 C23 C24 118.6(3) . .
C22 C23 H23 120.7 . .
C24 C23 H23 120.7 . .
N2 C24 C23 123.1(3) . .
N2 C24 H24 118.5 . .
C23 C24 H24 118.5 . .
N3 C25 C26 121.5(3) . .
N3 C25 H25 119.3 . .
C26 C25 H25 119.3 . .
C27 C26 C25 119.7(3) . .
C27 C26 H26 120.1 . .
C25 C26 H26 120.1 . .
C26 C27 C28 119.0(3) . .
C26 C27 H27 120.5 . .
C28 C27 H27 120.5 . .
C29 C28 C27 119.0(3) . .
C29 C28 H28 120.5 . .
C27 C28 H28 120.5 . .
N3 C29 C28 121.8(2) . .
N3 C29 C30 114.8(3) . .
C28 C29 C30 123.3(3) . .
N4 C30 C31 122.9(3) . .
N4 C30 C29 115.1(3) . .
C31 C30 C29 122.0(3) . .
C30 C31 C32 118.3(3) . .
C30 C31 H31 120.8 . .
C32 C31 H31 120.8 . .
C33 C32 C31 119.2(3) . .
C33 C32 H32 120.4 . .
C31 C32 H32 120.4 . .
C32 C33 C34 118.7(3) . .
C32 C33 H33 120.6 . .
C34 C33 H33 120.6 . .
N4 C34 C33 123.2(3) . .
N4 C34 H34 118.4 . .
C33 C34 H34 118.4 . .

loop_
_geom_bond_atom_site_label_1
_geom_bond_atom_site_label_2
_geom_bond_distance
_geom_bond_site_symmetry_2
U O2 1.7658(18) .
U O1 1.7670(19) .
U O5 2.3585(18) .
U O10 2.3705(18) .
U O4 2.3953(19) 2_556
U O3 2.4144(16) .
U O8 2.4361(17) .
Cu N1 1.974(2) .
Cu N3 2.006(2) .
Cu N2 2.015(2) .
Cu O9 2.0544(17) .
Cu N4 2.139(2) .
S1 O7 1.432(2) .
S1 O6 1.439(2) .
S1 O5 1.4945(19) .
S1 C3 1.783(3) .
S2 O12 1.443(2) .
S2 O11 1.4502(18) .
S2 O10 1.4849(18) .
S2 C10 1.770(3) .
O3 C1 1.260(3) .
O4 C1 1.266(3) .
O4 U 2.3953(19) 2_556
O8 C8 1.261(3) .
O9 C8 1.257(3) .
O13 H13A 0.9855 .
O13 H13B 0.8866 .
N1 C15 1.338(4) .
N1 C19 1.359(3) .
N2 C24 1.323(3) .
N2 C20 1.361(3) .
N3 C25 1.351(3) .
N3 C29 1.354(4) .
N4 C30 1.336(4) .
N4 C34 1.340(3) .
C1 C2 1.497(4) .
C2 C7 1.401(3) .
C2 C3 1.397(4) .
C3 C4 1.399(4) .
C4 C5 1.403(4) .
C4 H4 0.9300 .
C5 C6 1.381(4) .
C5 H5 0.9300 .
C6 C7 1.385(4) .
C6 H6 0.9300 .
C7 H7 0.9300 .
C8 C9 1.515(3) .
C9 C14 1.384(4) .
C9 C10 1.401(4) .
C10 C11 1.400(3) .
C11 C12 1.395(4) .
C11 H11 0.9300 .
C12 C13 1.373(4) .
C12 H12 0.9300 .
C13 C14 1.394(4) .
C13 H13 0.9300 .
C14 H14 0.9300 .
C15 C16 1.382(4) .
C15 H15 0.9300 .
C16 C17 1.387(4) .
C16 H16 0.9300 .
C17 C18 1.377(4) .
C17 H17 0.9300 .
C18 C19 1.392(4) .
C18 H18 0.9300 .
C19 C20 1.470(4) .
C20 C21 1.391(4) .
C21 C22 1.396(4) .
C21 H21 0.9300 .
C22 C23 1.372(4) .
C22 H22 0.9300 .
C23 C24 1.393(4) .
C23 H23 0.9300 .
C24 H24 0.9300 .
C25 C26 1.380(4) .
C25 H25 0.9300 .
C26 C27 1.378(5) .
C26 H26 0.9300 .
C27 C28 1.387(4) .
C27 H27 0.9300 .
C28 C29 1.382(4) .
C28 H28 0.9300 .
C29 C30 1.488(4) .
C30 C31 1.381(4) .
C31 C32 1.389(4) .
C31 H31 0.9300 .
C32 C33 1.367(5) .
C32 H32 0.9300 .
C33 C34 1.376(4) .
C33 H33 0.9300 .
C34 H34 0.9300 .

loop_
_geom_hbond_atom_site_label_D
_geom_hbond_atom_site_label_H
_geom_hbond_atom_site_label_A
_geom_hbond_distance_DH
_geom_hbond_distance_HA
_geom_hbond_distance_DA
_geom_hbond_angle_DHA
_geom_hbond_site_symmetry_A
O13 H13A O9 0.99 2.00 2.949(3) 162.3 .
O13 H13B O11 0.89 2.25 3.009(3) 144.1 2_565
